data_7200024
loop_
_publ_author_name
'Kendrick, John'
'Gourlay, Matthew D.'
'Neumann, Marcus A.'
'Leusen, Frank J. J.'

_publ_section_title
;
 Predicting spontaneous racemate resolution using recent developments in
 crystal structure prediction
;
_journal_issue 11
_journal_name_full CrystEngComm
_journal_page_first 2391
_journal_page_last 2399
_journal_paper_doi 10.1039/b909038j
_journal_volume 11
_journal_year 2009
_space_group_IT_number 19
_symmetry_cell_setting orthorhombic
_symmetry_Int_Tables_number 19
_symmetry_space_group_name_Hall 'P 2ac 2ab'
_symmetry_space_group_name_H-M 'P 21 21 21'
_cell_angle_alpha 90.000000
_cell_angle_beta 90.000000
_cell_angle_gamma 90.000000
_cell_length_a 13.293990
_cell_length_b 10.622643
_cell_length_c 8.485083
_cell_volume 1198.241
_cod_data_source_file 24HTP_enantiopure.cif
_cod_data_source_block 24HTP_E_2
_cod_original_sg_symbol_H-M 'P 2_1 2_1 2_1'
_cod_struct_determination_method theoretical
_cod_database_code 7200024

loop_
_symmetry_equiv_pos_site_id
_symmetry_equiv_pos_as_xyz
1 x,y,z
2 -x+1/2,-y,z+1/2
3 -x,y+1/2,-z+1/2
4 x+1/2,-y+1/2,-z

loop_
_atom_site_label
_atom_site_type_symbol
_atom_site_fract_x
_atom_site_fract_y
_atom_site_fract_z
C1 C 0.027761 0.811513 -0.062822
C2 C -0.000331 0.808410 0.112381
C3 C 0.007109 0.946547 0.167364
N4 N 0.086836 0.994475 0.060043
C5 C 0.113157 0.908860 -0.073509
O6 O 0.137641 1.094797 0.091843
C7 C 0.114307 0.983169 -0.227514
C8 C 0.216619 0.849914 -0.040614
C9 C -0.091422 1.018486 0.140945
C10 C -0.099998 1.123384 0.042470
H11 H -0.035008 1.158123 -0.022154
C12 C -0.191247 1.187222 0.026369
H13 H -0.197013 1.268610 -0.051151
C14 C -0.276469 1.147183 0.109370
O15 O -0.367313 1.205648 0.096887
C16 C -0.268860 1.041828 0.208017
H17 H -0.334366 1.010105 0.273977
C18 C -0.177641 0.979216 0.222605
H19 H -0.173556 0.898301 0.301102
C20 C 0.041627 0.959182 0.338741
H21 H 0.052442 0.719355 -0.106318
H22 H -0.036342 0.841121 -0.135274
H23 H -0.075368 0.769729 0.133773
H24 H 0.053451 0.751195 0.179480
H25 H 0.173335 1.055131 -0.226477
H26 H 0.129397 0.919341 -0.326071
H27 H 0.041598 1.028885 -0.248655
H28 H 0.273064 0.923821 -0.024131
H29 H 0.215201 0.790046 0.064731
H30 H 0.239357 0.791992 -0.141455
H31 H -0.361458 1.282882 0.029509
H32 H 0.051768 1.058258 0.369808
H33 H -0.014575 0.917692 0.417685
H34 H 0.113014 0.909350 0.355720
